data_7041411
loop_
_publ_author_name
'Wen, He-Rui'
'Dong, Piao-Ping'
'Liu, Sui-Jun'
'Liao, Jin-Sheng'
'Liang, Fu-Yong'
'Liu, Cai-Ming'

_publ_section_title
;
 3d-4f heterometallic trinuclear complexes derived from amine-phenol
 tripodal ligands exhibiting magnetic and luminescent properties.
;
_journal_issue 4
_journal_name_full 'Dalton transactions (Cambridge, England : 2003)'
_journal_page_first 1153
_journal_page_last 1162
_journal_paper_doi 10.1039/c6dt04027f
_journal_volume 46
_journal_year 2017
_chemical_formula_sum 'C60 H79 Cl2 Dy N8 Ni2 O21'
_chemical_formula_weight 1599.13
_chemical_name_systematic
; 
 ? 
;
_space_group_IT_number 14
_symmetry_cell_setting monoclinic
_symmetry_space_group_name_Hall '-P 2ybc'
_symmetry_space_group_name_H-M 'P 1 21/c 1'
_atom_sites_solution_hydrogens geom
_atom_sites_solution_primary direct
_atom_sites_solution_secondary difmap
_audit_creation_method SHELXL-97
_audit_update_record
;
2016-10-06 deposited with the CCDC.
2016-12-12 downloaded from the CCDC.
;
_cell_angle_alpha 90.00
_cell_angle_beta 91.552(3)
_cell_angle_gamma 90.00
_cell_formula_units_Z 4
_cell_length_a 14.4173(19)
_cell_length_b 13.936(2)
_cell_length_c 31.800(4)
_cell_measurement_reflns_used 9816
_cell_measurement_temperature 299(2)
_cell_measurement_theta_max 27.349
_cell_measurement_theta_min 2.820
_cell_volume 6386.9(15)
_computing_structure_refinement 'SHELXL-97 (Sheldrick, 1997)'
_computing_structure_solution 'SHELXS-97 (Sheldrick, 1990)'
_diffrn_ambient_temperature 299(2)
_diffrn_measured_fraction_theta_full 0.992
_diffrn_measured_fraction_theta_max 0.992
_diffrn_measurement_device_type 'CCD area detector'
_diffrn_measurement_method 'phi and omega scans'
_diffrn_radiation_monochromator graphite
_diffrn_radiation_source 'fine-focus sealed tube'
_diffrn_radiation_type MoK\a
_diffrn_radiation_wavelength 0.71073
_diffrn_reflns_av_R_equivalents 0.0655
_diffrn_reflns_av_sigmaI/netI 0.0489
_diffrn_reflns_limit_h_max 17
_diffrn_reflns_limit_h_min -17
_diffrn_reflns_limit_k_max 16
_diffrn_reflns_limit_k_min -16
_diffrn_reflns_limit_l_max 37
_diffrn_reflns_limit_l_min -37
_diffrn_reflns_number 100994
_diffrn_reflns_theta_full 25.02
_diffrn_reflns_theta_max 25.02
_diffrn_reflns_theta_min 2.77
_exptl_absorpt_coefficient_mu 1.909
_exptl_crystal_colour green
_exptl_crystal_density_diffrn 1.663
_exptl_crystal_density_method 'not measured'
_exptl_crystal_description strip-type
_exptl_crystal_F_000 3276
_exptl_crystal_size_max 0.25
_exptl_crystal_size_mid 0.21
_exptl_crystal_size_min 0.19
_refine_diff_density_max 1.083
_refine_diff_density_min -1.197
_refine_diff_density_rms 0.111
_refine_ls_extinction_method none
_refine_ls_goodness_of_fit_ref 1.058
_refine_ls_hydrogen_treatment mixed
_refine_ls_matrix_type full
_refine_ls_number_parameters 865
_refine_ls_number_reflns 11190
_refine_ls_number_restraints 1431
_refine_ls_restrained_S_all 1.042
_refine_ls_R_factor_all 0.0812
_refine_ls_R_factor_gt 0.0516
_refine_ls_shift/su_max 0.016
_refine_ls_shift/su_mean 0.000
_refine_ls_structure_factor_coef Fsqd
_refine_ls_weighting_details 'calc w=1/[\s^2^(Fo^2^)+(0.0426P)^2^+26.5163P] where P=(Fo^2^+2Fc^2^)/3'
_refine_ls_weighting_scheme calc
_refine_ls_wR_factor_gt 0.1017
_refine_ls_wR_factor_ref 0.1132
_reflns_number_gt 8538
_reflns_number_total 11190
_reflns_threshold_expression >2sigma(I)
_cod_data_source_file c6dt04027f2.cif
_cod_data_source_block a
_cod_depositor_comments
;
The following automatic conversions were performed:

'_symmetry_cell_setting' value 'Monoclinic' changed to 'monoclinic'
according to
/usr/data/users/saulius/crontab/automatic-downloads/rss-feeds/RSC/lib/dictionaries/cif_core.dic
dictionary named 'cif_core.dic' version 2.4.2 from 2011-04-26.

Automatic conversion script
Id: cif_fix_values 4268 2015-11-12 08:31:59Z antanas 

 Adding full bibliography for 7041408--7041411.cif.
;
_cod_original_cell_volume 6386.7(15)
_cod_original_sg_symbol_H-M P2(1)/c
_cod_database_code 7041411

loop_
_symmetry_equiv_pos_as_xyz
'x, y, z'
'-x, y+1/2, -z+1/2'
'-x, -y, -z'
'x, -y-1/2, z-1/2'

loop_
_atom_site_label
_atom_site_type_symbol
_atom_site_fract_x
_atom_site_fract_y
_atom_site_fract_z
_atom_site_U_iso_or_equiv
_atom_site_adp_type
_atom_site_occupancy
_atom_site_symmetry_multiplicity
_atom_site_calc_flag
_atom_site_refinement_flags
Dy1 Dy 0.256145(17) 0.884403(19) 0.106025(8) 0.02537(9) Uani 1 1 d .
Ni1 Ni 0.35021(5) 0.65019(5) 0.11227(2) 0.02853(18) Uani 1 1 d .
Ni2 Ni 0.16436(5) 0.96147(5) 0.20004(2) 0.03154(18) Uani 1 1 d .
O1 O 0.2203(3) 0.9402(3) -0.04505(13) 0.0529(12) Uani 1 1 d .
O2 O 0.3039(3) 0.8904(3) 0.02632(12) 0.0376(10) Uani 1 1 d D
H2 H 0.282(4) 0.946(2) 0.0216(10) 0.056 Uiso 1 1 d D
O3 O 0.3789(2) 0.7887(3) 0.13013(11) 0.0287(9) Uani 1 1 d .
O4 O 0.4216(2) 0.9528(3) 0.10001(12) 0.0336(9) Uani 1 1 d .
O5 O 0.2330(2) 0.7250(3) 0.09245(11) 0.0262(8) Uani 1 1 d .
O6 O 0.1729(3) 0.6909(3) 0.01443(12) 0.0413(10) Uani 1 1 d .
O7 O 0.2810(3) 1.1017(3) 0.01153(13) 0.0482(11) Uani 1 1 d .
O8 O 0.2178(3) 1.0197(3) 0.07865(13) 0.0378(10) Uani 1 1 d .
O9 O 0.1350(2) 0.8728(3) 0.15041(11) 0.0288(9) Uani 1 1 d .
O10 O 0.0925(2) 0.8631(3) 0.07031(12) 0.0332(9) Uani 1 1 d .
O11 O 0.2860(2) 0.9632(3) 0.16859(11) 0.0291(9) Uani 1 1 d .
O12 O 0.3718(5) 1.1266(4) 0.1602(2) 0.092(2) Uani 1 1 d U
N1 N 0.3813(3) 0.6684(3) 0.04873(14) 0.0304(11) Uani 1 1 d .
H1 H 0.3249 0.6856 0.0376 0.036 Uiso 1 1 calc R
N2 N 0.3412(3) 0.5043(3) 0.09270(16) 0.0364(12) Uani 1 1 d .
N3 N 0.4789(3) 0.6080(3) 0.13589(15) 0.0352(11) Uani 1 1 d .
H3 H 0.5202 0.6174 0.1152 0.042 Uiso 1 1 calc R
N4 N 0.2603(3) 0.5934(4) 0.16240(15) 0.0382(12) Uani 1 1 d .
H4 H 0.2883 0.6056 0.1878 0.046 Uiso 1 1 calc R
N5 N 0.1420(3) 1.0893(3) 0.16502(15) 0.0365(12) Uani 1 1 d .
H5 H 0.1985 1.0986 0.1535 0.044 Uiso 1 1 calc R
N6 N 0.1778(4) 1.0579(4) 0.25061(16) 0.0454(14) Uani 1 1 d .
N7 N 0.2393(4) 0.8687(4) 0.24503(15) 0.0445(13) Uani 1 1 d .
H7 H 0.2031 0.8165 0.2498 0.053 Uiso 1 1 calc R
N8 N 0.0326(3) 0.9413(4) 0.22116(15) 0.0400(13) Uani 1 1 d .
H8 H -0.0062 0.9825 0.2071 0.048 Uiso 1 1 calc R
C1 C 0.1640(6) 0.9596(6) -0.0814(2) 0.0694(19) Uani 1 1 d U
H1A H 0.2013 0.9879 -0.1026 0.104 Uiso 1 1 calc R
H1B H 0.1153 1.0031 -0.0742 0.104 Uiso 1 1 calc R
H1C H 0.1374 0.9008 -0.0918 0.104 Uiso 1 1 calc R
C2 C 0.2891(5) 0.8752(5) -0.04815(19) 0.0431(14) Uani 1 1 d U
C3 C 0.3152(5) 0.8323(5) -0.08441(19) 0.0485(16) Uani 1 1 d U
H3A H 0.2857 0.8475 -0.1099 0.058 Uiso 1 1 calc R
C4 C 0.3853(5) 0.7666(5) -0.0828(2) 0.0524(17) Uani 1 1 d U
H4A H 0.4041 0.7386 -0.1077 0.063 Uiso 1 1 calc R
C5 C 0.4289(5) 0.7405(5) -0.0458(2) 0.0468(16) Uani 1 1 d U
H5A H 0.4762 0.6951 -0.0458 0.056 Uiso 1 1 calc R
C6 C 0.4027(4) 0.7813(4) -0.00884(18) 0.0349(13) Uani 1 1 d U
C7 C 0.3330(4) 0.8494(5) -0.01013(18) 0.0379(13) Uani 1 1 d DU
C8 C 0.4404(4) 0.7447(4) 0.03261(18) 0.0379(14) Uani 1 1 d U
H8A H 0.5027 0.7202 0.0291 0.045 Uiso 1 1 calc R
H8B H 0.4437 0.7970 0.0527 0.045 Uiso 1 1 calc R
C9 C 0.3957(5) 0.5758(5) 0.0281(2) 0.0451(15) Uani 1 1 d U
H9A H 0.4596 0.5554 0.0323 0.054 Uiso 1 1 calc R
H9B H 0.3830 0.5816 -0.0019 0.054 Uiso 1 1 calc R
C10 C 0.3314(5) 0.5033(5) 0.04677(19) 0.0449(15) Uani 1 1 d U
H10A H 0.2678 0.5183 0.0384 0.054 Uiso 1 1 calc R
H10B H 0.3458 0.4399 0.0363 0.054 Uiso 1 1 calc R
C11 C 0.4302(4) 0.4583(4) 0.1067(2) 0.0446(15) Uani 1 1 d U
H11A H 0.4726 0.4592 0.0835 0.054 Uiso 1 1 calc R
H11B H 0.4183 0.3917 0.1136 0.054 Uiso 1 1 calc R
C12 C 0.4763(5) 0.5064(4) 0.1442(2) 0.0451(15) Uani 1 1 d U
H12A H 0.4416 0.4938 0.1693 0.054 Uiso 1 1 calc R
H12B H 0.5388 0.4818 0.1486 0.054 Uiso 1 1 calc R
C13 C 0.2604(4) 0.4603(5) 0.1119(2) 0.0437(15) Uani 1 1 d U
H13A H 0.2653 0.3910 0.1100 0.052 Uiso 1 1 calc R
H13B H 0.2045 0.4798 0.0965 0.052 Uiso 1 1 calc R
C14 C 0.2530(5) 0.4886(5) 0.1569(2) 0.0472(16) Uani 1 1 d U
H14A H 0.1939 0.4669 0.1673 0.057 Uiso 1 1 calc R
H14B H 0.3019 0.4575 0.1734 0.057 Uiso 1 1 calc R
C15 C 0.5103(4) 0.6660(5) 0.1722(2) 0.0431(15) Uani 1 1 d U
H15A H 0.4615 0.6694 0.1925 0.052 Uiso 1 1 calc R
H15B H 0.5641 0.6362 0.1856 0.052 Uiso 1 1 calc R
C16 C 0.5342(4) 0.7631(5) 0.15821(18) 0.0369(14) Uani 1 1 d U
C17 C 0.6238(4) 0.7992(5) 0.1638(2) 0.0509(17) Uani 1 1 d U
H17 H 0.6684 0.7621 0.1779 0.061 Uiso 1 1 calc R
C18 C 0.6473(4) 0.8860(5) 0.1493(2) 0.0530(17) Uani 1 1 d U
H18 H 0.7071 0.9096 0.1538 0.064 Uiso 1 1 calc R
C19 C 0.5818(4) 0.9398(5) 0.1277(2) 0.0456(15) Uani 1 1 d U
H19 H 0.5976 1.0000 0.1175 0.055 Uiso 1 1 calc R
C20 C 0.4929(4) 0.9054(4) 0.12093(18) 0.0331(13) Uani 1 1 d U
C21 C 0.4673(4) 0.8176(4) 0.13648(17) 0.0310(12) Uani 1 1 d U
C22 C 0.4471(5) 1.0355(5) 0.0770(2) 0.0535(15) Uani 1 1 d U
H22A H 0.3922 1.0673 0.0664 0.080 Uiso 1 1 calc R
H22B H 0.4847 1.0168 0.0540 0.080 Uiso 1 1 calc R
H22C H 0.4816 1.0784 0.0952 0.080 Uiso 1 1 calc R
C23 C 0.1667(4) 0.6379(4) 0.16163(18) 0.0380(14) Uani 1 1 d U
H23A H 0.1726 0.7056 0.1683 0.046 Uiso 1 1 calc R
H23B H 0.1297 0.6083 0.1831 0.046 Uiso 1 1 calc R
C24 C 0.1175(4) 0.6271(4) 0.11955(19) 0.0360(13) Uani 1 1 d U
C25 C 0.0386(4) 0.5709(5) 0.1130(2) 0.0443(15) Uani 1 1 d U
H25 H 0.0104 0.5424 0.1358 0.053 Uiso 1 1 calc R
C26 C 0.0024(4) 0.5573(5) 0.0735(2) 0.0508(16) Uani 1 1 d U
H26 H -0.0519 0.5218 0.0698 0.061 Uiso 1 1 calc R
C27 C 0.0443(4) 0.5948(5) 0.0394(2) 0.0455(15) Uani 1 1 d U
H27 H 0.0205 0.5832 0.0124 0.055 Uiso 1 1 calc R
C28 C 0.1234(4) 0.6507(4) 0.04567(19) 0.0356(13) Uani 1 1 d U
C29 C 0.1582(4) 0.6690(4) 0.08610(18) 0.0328(12) Uani 1 1 d U
C30 C 0.1505(5) 0.6634(5) -0.0272(2) 0.0553(15) Uani 1 1 d U
H30A H 0.1936 0.6923 -0.0459 0.083 Uiso 1 1 calc R
H30B H 0.0888 0.6843 -0.0345 0.083 Uiso 1 1 calc R
H30C H 0.1540 0.5948 -0.0295 0.083 Uiso 1 1 calc R
C31 C 0.3210(5) 1.1462(6) -0.0228(2) 0.0655(18) Uani 1 1 d U
H31A H 0.2736 1.1610 -0.0436 0.098 Uiso 1 1 calc R
H31B H 0.3658 1.1039 -0.0347 0.098 Uiso 1 1 calc R
H31C H 0.3511 1.2043 -0.0137 0.098 Uiso 1 1 calc R
C32 C 0.2191(4) 1.1538(5) 0.0337(2) 0.0416(14) Uani 1 1 d U
C33 C 0.1909(5) 1.2436(5) 0.0241(2) 0.0495(16) Uani 1 1 d U
H33 H 0.2150 1.2755 0.0011 0.059 Uiso 1 1 calc R
C34 C 0.1260(5) 1.2877(5) 0.0485(2) 0.0570(18) Uani 1 1 d U
H34 H 0.1066 1.3497 0.0421 0.068 Uiso 1 1 calc R
C35 C 0.0905(5) 1.2417(5) 0.0814(2) 0.0524(17) Uani 1 1 d U
H35 H 0.0461 1.2723 0.0973 0.063 Uiso 1 1 calc R
C36 C 0.1185(4) 1.1500(4) 0.0922(2) 0.0394(14) Uani 1 1 d U
C37 C 0.1862(4) 1.1052(4) 0.06908(19) 0.0368(13) Uani 1 1 d U
C38 C 0.0784(4) 1.0964(5) 0.1274(2) 0.0445(15) Uani 1 1 d U
H38A H 0.0625 1.0322 0.1179 0.053 Uiso 1 1 calc R
H38B H 0.0215 1.1277 0.1355 0.053 Uiso 1 1 calc R
C39 C 0.1360(5) 1.1709(5) 0.1935(2) 0.0550(17) Uani 1 1 d U
H39A H 0.0722 1.1802 0.2015 0.066 Uiso 1 1 calc R
H39B H 0.1567 1.2287 0.1796 0.066 Uiso 1 1 calc R
C40 C 0.1969(5) 1.1513(5) 0.2322(2) 0.0560(17) Uani 1 1 d U
H40A H 0.2615 1.1540 0.2246 0.067 Uiso 1 1 calc R
H40B H 0.1866 1.2009 0.2530 0.067 Uiso 1 1 calc R
C41 C 0.0873(5) 1.0583(6) 0.2719(2) 0.0564(18) Uani 1 1 d U
H41A H 0.0502 1.1114 0.2612 0.068 Uiso 1 1 calc R
H41B H 0.0983 1.0687 0.3018 0.068 Uiso 1 1 calc R
C42 C 0.0344(5) 0.9675(6) 0.2657(2) 0.0557(18) Uani 1 1 d U
H42A H 0.0635 0.9166 0.2822 0.067 Uiso 1 1 calc R
H42B H -0.0285 0.9757 0.2752 0.067 Uiso 1 1 calc R
C43 C -0.0002(4) 0.8436(5) 0.21359(19) 0.0433(15) Uani 1 1 d U
H43A H -0.0562 0.8327 0.2292 0.052 Uiso 1 1 calc R
H43B H 0.0465 0.7985 0.2237 0.052 Uiso 1 1 calc R
C44 C -0.0200(4) 0.8266(4) 0.16810(19) 0.0361(13) Uani 1 1 d U
C45 C -0.1060(4) 0.7933(5) 0.1538(2) 0.0424(15) Uani 1 1 d U
H45 H -0.1511 0.7803 0.1734 0.051 Uiso 1 1 calc R
C46 C -0.1270(4) 0.7789(5) 0.1124(2) 0.0465(16) Uani 1 1 d U
H46 H -0.1843 0.7539 0.1039 0.056 Uiso 1 1 calc R
C47 C -0.0619(4) 0.8021(4) 0.0833(2) 0.0409(14) Uani 1 1 d U
H47 H -0.0752 0.7941 0.0547 0.049 Uiso 1 1 calc R
C48 C 0.0231(4) 0.8371(4) 0.09688(18) 0.0324(12) Uani 1 1 d U
C49 C 0.0474(4) 0.8461(4) 0.13907(18) 0.0304(12) Uani 1 1 d U
C50 C 0.0636(4) 0.8907(5) 0.02902(19) 0.0454(14) Uani 1 1 d U
H50A H 0.1153 0.9170 0.0146 0.068 Uiso 1 1 calc R
H50B H 0.0155 0.9381 0.0306 0.068 Uiso 1 1 calc R
H50C H 0.0403 0.8356 0.0140 0.068 Uiso 1 1 calc R
C51 C 0.2541(5) 1.0259(5) 0.2788(2) 0.0539(17) Uani 1 1 d U
H51A H 0.2493 1.0577 0.3058 0.065 Uiso 1 1 calc R
H51B H 0.3129 1.0441 0.2669 0.065 Uiso 1 1 calc R
C52 C 0.2524(5) 0.9197(6) 0.2852(2) 0.0587(18) Uani 1 1 d U
H52A H 0.3103 0.8995 0.2987 0.070 Uiso 1 1 calc R
H52B H 0.2023 0.9033 0.3037 0.070 Uiso 1 1 calc R
C53 C 0.3300(5) 0.8335(5) 0.2297(2) 0.0522(17) Uani 1 1 d U
H53A H 0.3583 0.7913 0.2506 0.063 Uiso 1 1 calc R
H53B H 0.3195 0.7968 0.2040 0.063 Uiso 1 1 calc R
C54 C 0.3936(4) 0.9137(5) 0.2213(2) 0.0465(15) Uani 1 1 d U
C55 C 0.4788(5) 0.9280(7) 0.2430(2) 0.0671(19) Uani 1 1 d U
H55 H 0.5008 0.8833 0.2625 0.080 Uiso 1 1 calc R
C56 C 0.5280(6) 1.0085(8) 0.2348(3) 0.078(2) Uani 1 1 d U
H56 H 0.5862 1.0158 0.2477 0.093 Uiso 1 1 calc R
C57 C 0.4970(6) 1.0776(7) 0.2090(3) 0.078(2) Uani 1 1 d U
H57 H 0.5308 1.1339 0.2059 0.094 Uiso 1 1 calc R
C58 C 0.4133(5) 1.0643(6) 0.1867(2) 0.0588(16) Uani 1 1 d U
C59 C 0.3641(4) 0.9785(5) 0.1915(2) 0.0432(14) Uani 1 1 d U
C60 C 0.4058(7) 1.2211(7) 0.1600(3) 0.097(2) Uani 1 1 d U
H60A H 0.3858 1.2523 0.1344 0.145 Uiso 1 1 calc R
H60B H 0.4723 1.2200 0.1618 0.145 Uiso 1 1 calc R
H60C H 0.3823 1.2555 0.1836 0.145 Uiso 1 1 calc R
Cl1 Cl 0.69983(13) 0.55595(15) 0.08025(6) 0.0580(5) Uani 1 1 d .
O13 O 0.6294(9) 0.6129(12) 0.0691(5) 0.298(10) Uani 1 1 d .
O14 O 0.7242(10) 0.5791(11) 0.1168(3) 0.276(9) Uani 1 1 d .
O15 O 0.6559(9) 0.4743(8) 0.0797(4) 0.214(6) Uani 1 1 d .
O16 O 0.7623(5) 0.5707(6) 0.0499(2) 0.118(3) Uani 1 1 d .
Cl2 Cl 0.19038(14) 0.61072(17) 0.28642(6) 0.0694(6) Uani 1 1 d .
O17 O 0.2599(7) 0.6520(9) 0.3102(3) 0.190(5) Uani 1 1 d .
O18 O 0.1235(6) 0.6725(7) 0.2702(3) 0.150(3) Uani 1 1 d .
O19 O 0.1476(7) 0.5560(8) 0.3139(3) 0.176(4) Uani 1 1 d .
O20 O 0.2269(9) 0.5656(14) 0.2565(2) 0.333(12) Uani 1 1 d .
O1W O 0.1191(18) 0.871(3) 0.3680(6) 0.221(17) Uani 0.50 1 d P
O2W O 0.101(3) 0.8050(19) 0.3467(13) 0.30(2) Uani 0.50 1 d P

loop_
_atom_site_aniso_label
_atom_site_aniso_U_11
_atom_site_aniso_U_22
_atom_site_aniso_U_33
_atom_site_aniso_U_23
_atom_site_aniso_U_13
_atom_site_aniso_U_12
Dy1 0.02274(14) 0.02632(15) 0.02712(14) 0.00095(12) 0.00236(10) 0.00153(12)
Ni1 0.0286(4) 0.0266(4) 0.0304(4) 0.0019(3) 0.0008(3) 0.0025(3)
Ni2 0.0285(4) 0.0374(4) 0.0290(4) -0.0059(3) 0.0060(3) -0.0017(3)
O1 0.061(3) 0.060(3) 0.037(3) 0.004(2) -0.005(2) 0.016(3)
O2 0.045(2) 0.035(2) 0.033(2) -0.003(2) 0.0057(19) 0.010(2)
O3 0.0214(19) 0.031(2) 0.033(2) -0.0024(17) -0.0026(16) 0.0005(16)
O4 0.027(2) 0.033(2) 0.041(2) 0.0061(19) 0.0020(18) -0.0044(18)
O5 0.0195(18) 0.027(2) 0.032(2) -0.0021(17) -0.0004(15) -0.0040(16)
O6 0.046(2) 0.047(3) 0.031(2) -0.006(2) -0.0070(19) -0.005(2)
O7 0.057(3) 0.046(3) 0.042(3) 0.010(2) 0.011(2) 0.000(2)
O8 0.038(2) 0.027(2) 0.049(3) 0.0092(19) 0.0061(19) 0.0078(18)
O9 0.0207(18) 0.033(2) 0.033(2) -0.0042(18) 0.0040(16) -0.0034(16)
O10 0.027(2) 0.040(3) 0.032(2) -0.0001(18) -0.0004(17) 0.0021(18)
O11 0.025(2) 0.030(2) 0.032(2) -0.0035(17) 0.0024(16) -0.0023(17)
O12 0.123(5) 0.038(3) 0.118(5) -0.005(3) 0.066(4) -0.027(3)
N1 0.031(3) 0.030(3) 0.030(3) -0.004(2) 0.006(2) 0.007(2)
N2 0.038(3) 0.026(3) 0.045(3) 0.003(2) 0.002(2) 0.003(2)
N3 0.034(3) 0.031(3) 0.041(3) 0.002(2) -0.003(2) 0.004(2)
N4 0.039(3) 0.041(3) 0.035(3) 0.009(2) 0.000(2) -0.003(2)
N5 0.039(3) 0.035(3) 0.036(3) -0.005(2) 0.008(2) 0.008(2)
N6 0.045(3) 0.056(4) 0.036(3) -0.016(3) 0.011(2) -0.004(3)
N7 0.047(3) 0.054(4) 0.033(3) 0.001(3) 0.002(2) -0.005(3)
N8 0.039(3) 0.047(3) 0.035(3) -0.003(2) 0.012(2) 0.000(3)
C1 0.079(4) 0.078(4) 0.051(4) 0.007(3) -0.011(3) 0.016(4)
C2 0.052(3) 0.044(3) 0.034(3) 0.005(3) 0.002(3) -0.003(3)
C3 0.063(4) 0.056(4) 0.027(3) 0.004(3) 0.003(3) -0.009(3)
C4 0.068(4) 0.055(4) 0.035(3) -0.008(3) 0.021(3) -0.007(4)
C5 0.056(4) 0.042(4) 0.043(4) 0.002(3) 0.020(3) 0.003(3)
C6 0.040(3) 0.033(3) 0.032(3) -0.001(3) 0.011(3) -0.005(3)
C7 0.045(3) 0.043(3) 0.026(3) -0.001(2) 0.007(2) -0.007(3)
C8 0.037(3) 0.038(3) 0.039(3) -0.001(3) 0.009(3) -0.003(3)
C9 0.059(4) 0.038(3) 0.039(3) -0.002(3) 0.009(3) 0.004(3)
C10 0.057(4) 0.036(3) 0.041(3) -0.007(3) -0.001(3) 0.002(3)
C11 0.045(3) 0.029(3) 0.060(4) 0.006(3) 0.004(3) 0.004(3)
C12 0.045(3) 0.035(3) 0.055(4) 0.011(3) -0.003(3) 0.011(3)
C13 0.044(3) 0.030(3) 0.057(4) 0.003(3) 0.007(3) -0.003(3)
C14 0.052(4) 0.037(3) 0.053(4) 0.010(3) 0.007(3) -0.003(3)
C15 0.036(3) 0.044(4) 0.049(4) 0.002(3) -0.008(3) 0.011(3)
C16 0.029(3) 0.044(3) 0.038(3) -0.005(3) -0.006(2) 0.006(3)
C17 0.036(3) 0.050(4) 0.065(4) -0.010(3) -0.016(3) 0.007(3)
C18 0.025(3) 0.058(4) 0.076(4) -0.016(4) -0.009(3) -0.003(3)
C19 0.031(3) 0.048(3) 0.058(3) -0.006(3) 0.004(3) -0.006(3)
C20 0.026(3) 0.037(3) 0.037(3) -0.008(2) 0.003(2) 0.001(2)
C21 0.024(3) 0.037(3) 0.031(3) -0.009(2) 0.002(2) 0.002(2)
C22 0.046(3) 0.051(3) 0.064(3) 0.010(3) 0.005(3) -0.010(3)
C23 0.038(3) 0.040(3) 0.037(3) 0.002(3) 0.010(3) -0.003(3)
C24 0.032(3) 0.032(3) 0.044(3) -0.004(3) 0.002(2) -0.001(2)
C25 0.040(3) 0.042(3) 0.052(3) -0.002(3) 0.010(3) -0.008(3)
C26 0.038(3) 0.047(4) 0.068(4) -0.007(3) 0.003(3) -0.013(3)
C27 0.043(3) 0.042(3) 0.051(3) -0.009(3) -0.010(3) -0.005(3)
C28 0.038(3) 0.032(3) 0.036(3) -0.003(2) 0.000(2) 0.000(2)
C29 0.029(3) 0.031(3) 0.038(3) -0.002(2) 0.000(2) 0.001(2)
C30 0.061(3) 0.061(3) 0.043(3) -0.003(3) 0.000(3) -0.005(3)
C31 0.070(4) 0.066(4) 0.062(4) 0.015(3) 0.013(3) -0.004(3)
C32 0.044(3) 0.036(3) 0.044(3) 0.006(3) -0.010(3) -0.005(3)
C33 0.059(4) 0.037(3) 0.051(4) 0.012(3) -0.010(3) -0.005(3)
C34 0.068(4) 0.036(4) 0.065(4) 0.007(3) -0.018(4) 0.006(3)
C35 0.057(4) 0.040(4) 0.061(4) -0.004(3) -0.007(3) 0.013(3)
C36 0.041(3) 0.034(3) 0.044(3) 0.000(3) -0.003(3) 0.000(3)
C37 0.039(3) 0.033(3) 0.039(3) 0.005(3) -0.006(2) 0.000(3)
C38 0.036(3) 0.044(4) 0.053(4) -0.001(3) 0.003(3) 0.009(3)
C39 0.066(4) 0.041(4) 0.058(4) -0.013(3) 0.008(3) 0.005(3)
C40 0.063(4) 0.054(4) 0.052(4) -0.025(3) 0.016(3) -0.006(3)
C41 0.051(4) 0.075(5) 0.044(4) -0.022(3) 0.013(3) 0.004(4)
C42 0.048(4) 0.078(5) 0.041(4) -0.012(3) 0.016(3) -0.006(3)
C43 0.035(3) 0.056(4) 0.040(3) 0.004(3) 0.013(3) -0.007(3)
C44 0.027(3) 0.038(3) 0.044(3) 0.000(3) 0.003(2) 0.000(2)
C45 0.026(3) 0.047(4) 0.054(4) 0.004(3) 0.004(3) -0.005(3)
C46 0.028(3) 0.052(4) 0.059(4) 0.002(3) -0.006(3) -0.008(3)
C47 0.033(3) 0.045(3) 0.044(3) -0.002(3) -0.005(3) 0.001(3)
C48 0.026(3) 0.034(3) 0.037(3) 0.000(2) 0.000(2) 0.004(2)
C49 0.024(3) 0.030(3) 0.038(3) -0.001(2) 0.003(2) 0.002(2)
C50 0.044(3) 0.055(3) 0.037(3) 0.007(3) -0.002(2) 0.005(3)
C51 0.049(3) 0.078(4) 0.035(3) -0.022(3) 0.004(3) -0.003(3)
C52 0.055(4) 0.085(5) 0.036(3) -0.005(3) 0.003(3) 0.002(4)
C53 0.057(4) 0.063(4) 0.036(3) -0.004(3) -0.003(3) 0.018(3)
C54 0.037(3) 0.068(4) 0.035(3) -0.018(3) -0.005(3) 0.008(3)
C55 0.056(4) 0.100(5) 0.045(3) -0.022(4) -0.004(3) 0.010(4)
C56 0.047(4) 0.111(5) 0.075(5) -0.043(4) 0.003(4) -0.015(4)
C57 0.067(4) 0.086(5) 0.083(4) -0.039(4) 0.023(4) -0.035(4)
C58 0.054(3) 0.061(4) 0.063(4) -0.024(3) 0.020(3) -0.016(3)
C59 0.035(3) 0.050(3) 0.045(3) -0.020(3) 0.014(3) -0.007(3)
C60 0.099(4) 0.077(4) 0.116(5) -0.004(4) 0.027(4) -0.021(4)
Cl1 0.0497(10) 0.0628(13) 0.0622(12) -0.0160(10) 0.0126(9) -0.0053(9)
O13 0.185(11) 0.37(2) 0.342(19) 0.193(16) 0.156(12) 0.191(13)
O14 0.377(18) 0.391(19) 0.057(5) 0.023(8) -0.040(8) -0.270(16)
O15 0.296(14) 0.141(9) 0.210(11) -0.057(8) 0.120(10) -0.127(10)
O16 0.091(5) 0.160(7) 0.106(5) 0.003(5) 0.048(4) 0.000(5)
Cl2 0.0659(12) 0.0904(16) 0.0514(11) 0.0254(12) -0.0085(10) -0.0106(12)
O17 0.142(8) 0.247(12) 0.177(10) -0.023(9) -0.071(7) -0.025(8)
O18 0.136(7) 0.155(8) 0.157(8) 0.025(6) -0.040(6) 0.045(6)
O19 0.201(10) 0.187(10) 0.141(8) 0.076(7) 0.015(7) -0.050(8)
O20 0.250(13) 0.71(3) 0.043(5) -0.043(10) -0.012(6) 0.286(18)
O1W 0.164(19) 0.44(5) 0.064(10) -0.056(19) 0.024(11) -0.08(3)
O2W 0.39(5) 0.13(2) 0.40(5) 0.03(3) 0.27(5) -0.04(2)

loop_
_atom_type_symbol
_atom_type_description
_atom_type_scat_dispersion_real
_atom_type_scat_dispersion_imag
_atom_type_scat_source
C C 0.0033 0.0016 'International Tables Vol C Tables 4.2.6.8 and 6.1.1.4'
H H 0.0000 0.0000 'International Tables Vol C Tables 4.2.6.8 and 6.1.1.4'
N N 0.0061 0.0033 'International Tables Vol C Tables 4.2.6.8 and 6.1.1.4'
O O 0.0106 0.0060 'International Tables Vol C Tables 4.2.6.8 and 6.1.1.4'
Cl Cl 0.1484 0.1585 'International Tables Vol C Tables 4.2.6.8 and 6.1.1.4'
Ni Ni 0.3393 1.1124 'International Tables Vol C Tables 4.2.6.8 and 6.1.1.4'
Dy Dy -0.1892 4.4098 'International Tables Vol C Tables 4.2.6.8 and 6.1.1.4'

loop_
_geom_angle_atom_site_label_1
_geom_angle_atom_site_label_2
_geom_angle_atom_site_label_3
_geom_angle
O8 Dy1 O9 96.94(14)
O8 Dy1 O5 138.04(14)
O9 Dy1 O5 86.41(12)
O8 Dy1 O11 88.37(14)
O9 Dy1 O11 68.13(12)
O5 Dy1 O11 130.50(13)
O8 Dy1 O3 145.35(14)
O9 Dy1 O3 110.09(13)
O5 Dy1 O3 67.15(12)
O11 Dy1 O3 82.30(13)
O8 Dy1 O4 82.73(13)
O9 Dy1 O4 142.84(12)
O5 Dy1 O4 118.40(12)
O11 Dy1 O4 74.72(12)
O3 Dy1 O4 62.62(12)
O8 Dy1 O10 72.72(14)
O9 Dy1 O10 64.06(12)
O5 Dy1 O10 71.41(12)
O11 Dy1 O10 125.20(12)
O3 Dy1 O10 138.48(12)
O4 Dy1 O10 146.82(12)
O8 Dy1 O2 69.75(14)
O9 Dy1 O2 144.94(13)
O5 Dy1 O2 83.70(13)
O11 Dy1 O2 139.93(13)
O3 Dy1 O2 96.79(12)
O4 Dy1 O2 69.66(12)
O10 Dy1 O2 80.91(12)
O8 Dy1 Ni2 88.72(11)
O9 Dy1 Ni2 34.22(9)
O5 Dy1 Ni2 113.96(9)
O11 Dy1 Ni2 34.44(9)
O3 Dy1 Ni2 101.40(9)
O4 Dy1 Ni2 108.91(9)
O10 Dy1 Ni2 92.81(8)
O2 Dy1 Ni2 158.47(9)
O3 Ni1 N3 89.72(16)
O3 Ni1 O5 76.52(14)
N3 Ni1 O5 166.19(16)
O3 Ni1 N1 96.09(16)
N3 Ni1 N1 99.86(19)
O5 Ni1 N1 80.79(16)
O3 Ni1 N2 171.82(16)
N3 Ni1 N2 83.19(18)
O5 Ni1 N2 110.45(16)
N1 Ni1 N2 81.19(18)
O3 Ni1 N4 104.66(17)
N3 Ni1 N4 99.93(19)
O5 Ni1 N4 84.88(16)
N1 Ni1 N4 151.24(19)
N2 Ni1 N4 80.68(19)
O9 Ni2 O11 77.94(14)
O9 Ni2 N8 89.75(17)
O11 Ni2 N8 167.69(17)
O9 Ni2 N6 173.12(18)
O11 Ni2 N6 107.73(17)
N8 Ni2 N6 84.5(2)
O9 Ni2 N5 94.43(17)
O11 Ni2 N5 81.54(17)
N8 Ni2 N5 99.1(2)
N6 Ni2 N5 82.8(2)
O9 Ni2 N7 103.63(17)
O11 Ni2 N7 84.95(17)
N8 Ni2 N7 98.7(2)
N6 Ni2 N7 81.0(2)
N5 Ni2 N7 154.6(2)
O9 Ni2 Dy1 38.96(9)
O11 Ni2 Dy1 39.61(10)
N8 Ni2 Dy1 128.12(14)
N6 Ni2 Dy1 145.83(14)
N5 Ni2 Dy1 82.15(12)
N7 Ni2 Dy1 100.77(13)
C2 O1 C1 118.3(5)
C7 O2 Dy1 153.1(4)
C7 O2 H2 111(2)
Dy1 O2 H2 95(2)
C21 O3 Ni1 120.4(3)
C21 O3 Dy1 125.9(3)
Ni1 O3 Dy1 107.57(14)
C20 O4 C22 115.9(4)
C20 O4 Dy1 117.8(3)
C22 O4 Dy1 126.3(4)
C29 O5 Ni1 113.5(3)
C29 O5 Dy1 134.9(3)
Ni1 O5 Dy1 108.56(14)
C28 O6 C30 117.6(5)
C32 O7 C31 117.3(5)
C37 O8 Dy1 168.5(4)
C49 O9 Ni2 123.0(3)
C49 O9 Dy1 125.3(3)
Ni2 O9 Dy1 106.82(14)
C48 O10 C50 116.0(4)
C48 O10 Dy1 115.3(3)
C50 O10 Dy1 127.7(3)
C59 O11 Ni2 117.0(3)
C59 O11 Dy1 132.8(3)
Ni2 O11 Dy1 105.95(15)
C58 O12 C60 117.5(8)
C8 N1 C9 113.1(4)
C8 N1 Ni1 124.6(4)
C9 N1 Ni1 111.2(4)
C8 N1 H1 101.2
C9 N1 H1 101.2
Ni1 N1 H1 101.2
C10 N2 C13 110.8(5)
C10 N2 C11 110.7(5)
C13 N2 C11 112.5(5)
C10 N2 Ni1 107.7(4)
C13 N2 Ni1 108.7(4)
C11 N2 Ni1 106.2(4)
C12 N3 C15 113.9(5)
C12 N3 Ni1 108.6(4)
C15 N3 Ni1 112.5(4)
C12 N3 H3 107.2
C15 N3 H3 107.2
Ni1 N3 H3 107.2
C14 N4 C23 110.4(5)
C14 N4 Ni1 108.0(4)
C23 N4 Ni1 112.7(3)
C14 N4 H4 108.5
C23 N4 H4 108.5
Ni1 N4 H4 108.5
C39 N5 C38 113.6(5)
C39 N5 Ni2 109.9(4)
C38 N5 Ni2 124.0(4)
C39 N5 H5 101.9
C38 N5 H5 101.9
Ni2 N5 H5 101.9
C40 N6 C51 111.8(5)
C40 N6 C41 111.0(6)
C51 N6 C41 112.0(5)
C40 N6 Ni2 106.2(4)
C51 N6 Ni2 108.9(4)
C41 N6 Ni2 106.7(4)
C52 N7 C53 110.6(5)
C52 N7 Ni2 109.3(4)
C53 N7 Ni2 113.7(4)
C52 N7 H7 107.7
C53 N7 H7 107.7
Ni2 N7 H7 107.7
C43 N8 C42 112.9(5)
C43 N8 Ni2 111.9(4)
C42 N8 Ni2 106.9(4)
C43 N8 H8 108.4
C42 N8 H8 108.4
Ni2 N8 H8 108.4
O1 C1 H1A 109.5
O1 C1 H1B 109.5
H1A C1 H1B 109.5
O1 C1 H1C 109.5
H1A C1 H1C 109.5
H1B C1 H1C 109.5
O1 C2 C3 125.3(6)
O1 C2 C7 115.3(5)
C3 C2 C7 119.4(6)
C2 C3 C4 119.1(6)
C2 C3 H3A 120.5
C4 C3 H3A 120.5
C3 C4 C5 122.2(6)
C3 C4 H4A 118.9
C5 C4 H4A 118.9
C4 C5 C6 119.9(6)
C4 C5 H5A 120.1
C6 C5 H5A 120.1
C5 C6 C7 118.5(6)
C5 C6 C8 120.8(6)
C7 C6 C8 120.3(5)
O2 C7 C6 120.1(5)
O2 C7 C2 118.9(6)
C6 C7 C2 121.0(6)
N1 C8 C6 110.8(5)
N1 C8 H8A 109.5
C6 C8 H8A 109.5
N1 C8 H8B 109.5
C6 C8 H8B 109.5
H8A C8 H8B 108.1
N1 C9 C10 108.6(5)
N1 C9 H9A 110.0
C10 C9 H9A 110.0
N1 C9 H9B 110.0
C10 C9 H9B 110.0
H9A C9 H9B 108.4
N2 C10 C9 110.1(5)
N2 C10 H10A 109.6
C9 C10 H10A 109.6
N2 C10 H10B 109.6
C9 C10 H10B 109.6
H10A C10 H10B 108.2
N2 C11 C12 113.7(5)
N2 C11 H11A 108.8
C12 C11 H11A 108.8
N2 C11 H11B 108.8
C12 C11 H11B 108.8
H11A C11 H11B 107.7
N3 C12 C11 107.7(5)
N3 C12 H12A 110.2
C11 C12 H12A 110.2
N3 C12 H12B 110.2
C11 C12 H12B 110.2
H12A C12 H12B 108.5
N2 C13 C14 111.6(5)
N2 C13 H13A 109.3
C14 C13 H13A 109.3
N2 C13 H13B 109.3
C14 C13 H13B 109.3
H13A C13 H13B 108.0
N4 C14 C13 111.7(5)
N4 C14 H14A 109.3
C13 C14 H14A 109.3
N4 C14 H14B 109.3
C13 C14 H14B 109.3
H14A C14 H14B 108.0
C16 C15 N3 109.9(5)
C16 C15 H15A 109.7
N3 C15 H15A 109.7
C16 C15 H15B 109.7
N3 C15 H15B 109.7
H15A C15 H15B 108.2
C17 C16 C21 119.5(6)
C17 C16 C15 121.2(6)
C21 C16 C15 119.1(5)
C18 C17 C16 121.6(6)
C18 C17 H17 119.2
C16 C17 H17 119.2
C17 C18 C19 119.2(6)
C17 C18 H18 120.4
C19 C18 H18 120.4
C18 C19 C20 120.7(6)
C18 C19 H19 119.6
C20 C19 H19 119.6
C21 C20 O4 113.3(5)
C21 C20 C19 120.7(6)
O4 C20 C19 125.9(6)
O3 C21 C20 118.4(5)
O3 C21 C16 123.4(5)
C20 C21 C16 118.3(5)
O4 C22 H22A 109.5
O4 C22 H22B 109.5
H22A C22 H22B 109.5
O4 C22 H22C 109.5
H22A C22 H22C 109.5
H22B C22 H22C 109.5
N4 C23 C24 112.3(5)
N4 C23 H23A 109.1
C24 C23 H23A 109.1
N4 C23 H23B 109.1
C24 C23 H23B 109.1
H23A C23 H23B 107.9
C29 C24 C25 119.6(6)
C29 C24 C23 116.7(5)
C25 C24 C23 123.5(6)
C26 C25 C24 120.5(6)
C26 C25 H25 119.8
C24 C25 H25 119.8
C27 C26 C25 121.0(6)
C27 C26 H26 119.5
C25 C26 H26 119.5
C26 C27 C28 118.8(6)
C26 C27 H27 120.6
C28 C27 H27 120.6
O6 C28 C27 124.8(6)
O6 C28 C29 114.6(5)
C27 C28 C29 120.6(6)
O5 C29 C24 119.6(5)
O5 C29 C28 121.0(5)
C24 C29 C28 119.4(5)
O6 C30 H30A 109.5
O6 C30 H30B 109.5
H30A C30 H30B 109.5
O6 C30 H30C 109.5
H30A C30 H30C 109.5
H30B C30 H30C 109.5
O7 C31 H31A 109.5
O7 C31 H31B 109.5
H31A C31 H31B 109.5
O7 C31 H31C 109.5
H31A C31 H31C 109.5
H31B C31 H31C 109.5
C33 C32 O7 125.1(6)
C33 C32 C37 121.5(7)
O7 C32 C37 113.4(5)
C32 C33 C34 119.4(7)
C32 C33 H33 120.3
C34 C33 H33 120.3
C35 C34 C33 120.5(7)
C35 C34 H34 119.8
C33 C34 H34 119.8
C34 C35 C36 121.5(7)
C34 C35 H35 119.3
C36 C35 H35 119.3
C35 C36 C37 119.3(6)
C35 C36 C38 122.7(6)
C37 C36 C38 118.1(6)
O8 C37 C36 122.2(5)
O8 C37 C32 120.1(6)
C36 C37 C32 117.7(6)
C36 C38 N5 113.4(5)
C36 C38 H38A 108.9
N5 C38 H38A 108.9
C36 C38 H38B 108.9
N5 C38 H38B 108.9
H38A C38 H38B 107.7
N5 C39 C40 108.7(5)
N5 C39 H39A 110.0
C40 C39 H39A 110.0
N5 C39 H39B 110.0
C40 C39 H39B 110.0
H39A C39 H39B 108.3
N6 C40 C39 112.1(6)
N6 C40 H40A 109.2
C39 C40 H40A 109.2
N6 C40 H40B 109.2
C39 C40 H40B 109.2
H40A C40 H40B 107.9
N6 C41 C42 112.9(6)
N6 C41 H41A 109.0
C42 C41 H41A 109.0
N6 C41 H41B 109.0
C42 C41 H41B 109.0
H41A C41 H41B 107.8
N8 C42 C41 109.7(6)
N8 C42 H42A 109.7
C41 C42 H42A 109.7
N8 C42 H42B 109.7
C41 C42 H42B 109.7
H42A C42 H42B 108.2
N8 C43 C44 111.2(5)
N8 C43 H43A 109.4
C44 C43 H43A 109.4
N8 C43 H43B 109.4
C44 C43 H43B 109.4
H43A C43 H43B 108.0
C49 C44 C45 119.0(6)
C49 C44 C43 119.9(5)
C45 C44 C43 121.2(5)
C46 C45 C44 122.6(6)
C46 C45 H45 118.7
C44 C45 H45 118.7
C45 C46 C47 118.7(6)
C45 C46 H46 120.6
C47 C46 H46 120.6
C46 C47 C48 119.3(6)
C46 C47 H47 120.3
C48 C47 H47 120.3
O10 C48 C47 123.8(5)
O10 C48 C49 113.7(5)
C47 C48 C49 122.4(5)
O9 C49 C48 119.5(5)
O9 C49 C44 122.8(5)
C48 C49 C44 117.7(5)
O10 C50 H50A 109.5
O10 C50 H50B 109.5
H50A C50 H50B 109.5
O10 C50 H50C 109.5
H50A C50 H50C 109.5
H50B C50 H50C 109.5
N6 C51 C52 111.7(6)
N6 C51 H51A 109.3
C52 C51 H51A 109.3
N6 C51 H51B 109.3
C52 C51 H51B 109.3
H51A C51 H51B 107.9
N7 C52 C51 111.3(6)
N7 C52 H52A 109.4
C51 C52 H52A 109.4
N7 C52 H52B 109.4
C51 C52 H52B 109.4
H52A C52 H52B 108.0
C54 C53 N7 111.4(6)
C54 C53 H53A 109.3
N7 C53 H53A 109.3
C54 C53 H53B 109.3
N7 C53 H53B 109.3
H53A C53 H53B 108.0
C59 C54 C55 119.8(7)
C59 C54 C53 116.3(6)
C55 C54 C53 123.9(7)
C56 C55 C54 118.5(8)
C56 C55 H55 120.7
C54 C55 H55 120.7
C57 C56 C55 123.1(8)
C57 C56 H56 118.4
C55 C56 H56 118.4
C56 C57 C58 119.2(8)
C56 C57 H57 120.4
C58 C57 H57 120.4
O12 C58 C57 126.8(8)
O12 C58 C59 113.7(7)
C57 C58 C59 119.4(9)
O11 C59 C54 120.8(6)
O11 C59 C58 119.7(7)
C54 C59 C58 119.4(7)
O12 C60 H60A 109.5
O12 C60 H60B 109.5
H60A C60 H60B 109.5
O12 C60 H60C 109.5
H60A C60 H60C 109.5
H60B C60 H60C 109.5
O14 Cl1 O15 111.3(7)
O14 Cl1 O13 106.7(11)
O15 Cl1 O13 98.6(10)
O14 Cl1 O16 116.7(7)
O15 Cl1 O16 117.1(6)
O13 Cl1 O16 103.7(6)
O20 Cl2 O19 114.8(11)
O20 Cl2 O17 108.1(9)
O19 Cl2 O17 103.0(7)
O20 Cl2 O18 109.2(6)
O19 Cl2 O18 105.8(7)
O17 Cl2 O18 116.0(7)

loop_
_geom_bond_atom_site_label_1
_geom_bond_atom_site_label_2
_geom_bond_distance
Dy1 O8 2.142(4)
Dy1 O9 2.281(3)
Dy1 O5 2.286(4)
Dy1 O11 2.303(4)
Dy1 O3 2.329(3)
Dy1 O4 2.580(4)
Dy1 O10 2.607(4)
Dy1 O2 2.646(4)
Dy1 Ni2 3.4724(8)
Ni1 O3 2.052(4)
Ni1 N3 2.068(5)
Ni1 O5 2.069(3)
Ni1 N1 2.097(4)
Ni1 N2 2.129(5)
Ni1 N4 2.227(5)
Ni2 O9 2.040(4)
Ni2 O11 2.042(3)
Ni2 N8 2.052(5)
Ni2 N6 2.101(5)
Ni2 N5 2.120(5)
Ni2 N7 2.192(5)
O1 C2 1.349(8)
O1 C1 1.419(8)
O2 C7 1.368(7)
O2 H2 0.847(10)
O3 C21 1.347(6)
O4 C20 1.378(7)
O4 C22 1.419(7)
O5 C29 1.341(6)
O6 C28 1.359(7)
O6 C30 1.406(7)
O7 C32 1.362(8)
O7 C31 1.393(8)
O8 C37 1.309(7)
O9 C49 1.356(6)
O10 C48 1.376(7)
O10 C50 1.420(7)
O11 C59 1.342(7)
O12 C58 1.339(10)
O12 C60 1.405(10)
N1 C8 1.463(7)
N1 C9 1.465(7)
N1 H1 0.9100
N2 C10 1.464(8)
N2 C13 1.465(7)
N2 C11 1.491(7)
N3 C12 1.441(8)
N3 C15 1.470(8)
N3 H3 0.9100
N4 C14 1.474(8)
N4 C23 1.485(7)
N4 H4 0.9100
N5 C39 1.458(8)
N5 C38 1.490(8)
N5 H5 0.9100
N6 C40 1.456(9)
N6 C51 1.469(8)
N6 C41 1.487(8)
N7 C52 1.470(8)
N7 C53 1.491(8)
N7 H7 0.9100
N8 C43 1.459(8)
N8 C42 1.462(8)
N8 H8 0.9100
C1 H1A 0.9600
C1 H1B 0.9600
C1 H1C 0.9600
C2 C3 1.361(9)
C2 C7 1.397(8)
C3 C4 1.363(9)
C3 H3A 0.9300
C4 C5 1.368(9)
C4 H4A 0.9300
C5 C6 1.369(8)
C5 H5A 0.9300
C6 C7 1.381(8)
C6 C8 1.501(8)
C8 H8A 0.9700
C8 H8B 0.9700
C9 C10 1.504(9)
C9 H9A 0.9700
C9 H9B 0.9700
C10 H10A 0.9700
C10 H10B 0.9700
C11 C12 1.508(9)
C11 H11A 0.9700
C11 H11B 0.9700
C12 H12A 0.9700
C12 H12B 0.9700
C13 C14 1.491(9)
C13 H13A 0.9700
C13 H13B 0.9700
C14 H14A 0.9700
C14 H14B 0.9700
C15 C16 1.469(9)
C15 H15A 0.9700
C15 H15B 0.9700
C16 C17 1.393(8)
C16 C21 1.395(8)
C17 C18 1.342(10)
C17 H17 0.9300
C18 C19 1.375(9)
C18 H18 0.9300
C19 C20 1.379(8)
C19 H19 0.9300
C20 C21 1.374(8)
C22 H22A 0.9600
C22 H22B 0.9600
C22 H22C 0.9600
C23 C24 1.505(8)
C23 H23A 0.9700
C23 H23B 0.9700
C24 C29 1.361(8)
C24 C25 1.393(8)
C25 C26 1.360(9)
C25 H25 0.9300
C26 C27 1.360(9)
C26 H26 0.9300
C27 C28 1.391(8)
C27 H27 0.9300
C28 C29 1.391(8)
C30 H30A 0.9600
C30 H30B 0.9600
C30 H30C 0.9600
C31 H31A 0.9600
C31 H31B 0.9600
C31 H31C 0.9600
C32 C33 1.349(9)
C32 C37 1.406(9)
C33 C34 1.377(10)
C33 H33 0.9300
C34 C35 1.339(10)
C34 H34 0.9300
C35 C36 1.382(9)
C35 H35 0.9300
C36 C37 1.387(9)
C36 C38 1.477(9)
C38 H38A 0.9700
C38 H38B 0.9700
C39 C40 1.518(10)
C39 H39A 0.9700
C39 H39B 0.9700
C40 H40A 0.9700
C40 H40B 0.9700
C41 C42 1.489(10)
C41 H41A 0.9700
C41 H41B 0.9700
C42 H42A 0.9700
C42 H42B 0.9700
C43 C44 1.486(8)
C43 H43A 0.9700
C43 H43B 0.9700
C44 C49 1.385(8)
C44 C45 1.388(8)
C45 C46 1.359(9)
C45 H45 0.9300
C46 C47 1.373(9)
C46 H46 0.9300
C47 C48 1.378(8)
C47 H47 0.9300
C48 C49 1.383(8)
C50 H50A 0.9600
C50 H50B 0.9600
C50 H50C 0.9600
C51 C52 1.493(10)
C51 H51A 0.9700
C51 H51B 0.9700
C52 H52A 0.9700
C52 H52B 0.9700
C53 C54 1.474(10)
C53 H53A 0.9700
C53 H53B 0.9700
C54 C59 1.367(9)
C54 C55 1.407(9)
C55 C56 1.356(12)
C55 H55 0.9300
C56 C57 1.333(12)
C56 H56 0.9300
C57 C58 1.395(11)
C57 H57 0.9300
C58 C59 1.401(10)
C60 H60A 0.9600
C60 H60B 0.9600
C60 H60C 0.9600
Cl1 O14 1.248(8)
Cl1 O15 1.303(9)
Cl1 O13 1.329(10)
Cl1 O16 1.353(6)
Cl2 O20 1.265(10)
Cl2 O19 1.325(8)
Cl2 O17 1.366(9)
Cl2 O18 1.382(8)
O1W O2W 1.16(3)

loop_
_geom_torsion_atom_site_label_1
_geom_torsion_atom_site_label_2
_geom_torsion_atom_site_label_3
_geom_torsion_atom_site_label_4
_geom_torsion
O8 Dy1 Ni2 O9 104.3(2)
O5 Dy1 Ni2 O9 -39.18(19)
O11 Dy1 Ni2 O9 -166.7(2)
O3 Dy1 Ni2 O9 -109.06(19)
O4 Dy1 Ni2 O9 -173.79(19)
O10 Dy1 Ni2 O9 31.70(19)
O2 Dy1 Ni2 O9 103.8(3)
O8 Dy1 Ni2 O11 -88.99(19)
O9 Dy1 Ni2 O11 166.7(2)
O5 Dy1 Ni2 O11 127.50(19)
O3 Dy1 Ni2 O11 57.62(19)
O4 Dy1 Ni2 O11 -7.12(19)
O10 Dy1 Ni2 O11 -161.62(18)
O2 Dy1 Ni2 O11 -89.5(3)
O8 Dy1 Ni2 N8 92.6(2)
O9 Dy1 Ni2 N8 -11.7(3)
O5 Dy1 Ni2 N8 -50.9(2)
O11 Dy1 Ni2 N8 -178.4(3)
O3 Dy1 Ni2 N8 -120.8(2)
O4 Dy1 Ni2 N8 174.5(2)
O10 Dy1 Ni2 N8 20.0(2)
O2 Dy1 Ni2 N8 92.1(3)
O8 Dy1 Ni2 N6 -67.4(3)
O9 Dy1 Ni2 N6 -171.7(3)
O5 Dy1 Ni2 N6 149.1(3)
O11 Dy1 Ni2 N6 21.6(3)
O3 Dy1 Ni2 N6 79.2(3)
O4 Dy1 Ni2 N6 14.5(3)
O10 Dy1 Ni2 N6 -140.0(3)
O2 Dy1 Ni2 N6 -67.9(4)
O8 Dy1 Ni2 N5 -2.79(17)
O9 Dy1 Ni2 N5 -107.1(2)
O5 Dy1 Ni2 N5 -146.30(17)
O11 Dy1 Ni2 N5 86.2(2)
O3 Dy1 Ni2 N5 143.82(16)
O4 Dy1 Ni2 N5 79.08(16)
O10 Dy1 Ni2 N5 -75.42(16)
O2 Dy1 Ni2 N5 -3.3(3)
O8 Dy1 Ni2 N7 -157.25(18)
O9 Dy1 Ni2 N7 98.4(2)
O5 Dy1 Ni2 N7 59.24(17)
O11 Dy1 Ni2 N7 -68.3(2)
O3 Dy1 Ni2 N7 -10.64(17)
O4 Dy1 Ni2 N7 -75.38(17)
O10 Dy1 Ni2 N7 130.12(17)
O2 Dy1 Ni2 N7 -157.7(3)
O8 Dy1 O2 C7 -167.3(8)
O9 Dy1 O2 C7 -94.8(8)
O5 Dy1 O2 C7 -20.3(8)
O11 Dy1 O2 C7 131.8(8)
O3 Dy1 O2 C7 45.7(8)
O4 Dy1 O2 C7 103.1(8)
O10 Dy1 O2 C7 -92.4(8)
Ni2 Dy1 O2 C7 -166.7(7)
N3 Ni1 O3 C21 21.4(4)
O5 Ni1 O3 C21 -157.4(4)
N1 Ni1 O3 C21 -78.5(4)
N2 Ni1 O3 C21 -8.4(14)
N4 Ni1 O3 C21 121.6(4)
N3 Ni1 O3 Dy1 175.35(18)
O5 Ni1 O3 Dy1 -3.52(14)
N1 Ni1 O3 Dy1 75.47(18)
N2 Ni1 O3 Dy1 145.6(11)
N4 Ni1 O3 Dy1 -84.45(18)
O8 Dy1 O3 C21 11.4(5)
O9 Dy1 O3 C21 -127.6(4)
O5 Dy1 O3 C21 155.5(4)
O11 Dy1 O3 C21 -64.3(4)
O4 Dy1 O3 C21 12.4(4)
O10 Dy1 O3 C21 159.2(3)
O2 Dy1 O3 C21 75.3(4)
Ni2 Dy1 O3 C21 -93.2(4)
O8 Dy1 O3 Ni1 -140.7(2)
O9 Dy1 O3 Ni1 80.27(17)
O5 Dy1 O3 Ni1 3.36(14)
O11 Dy1 O3 Ni1 143.55(17)
O4 Dy1 O3 Ni1 -139.7(2)
O10 Dy1 O3 Ni1 7.1(3)
O2 Dy1 O3 Ni1 -76.84(17)
Ni2 Dy1 O3 Ni1 114.74(13)
O8 Dy1 O4 C20 167.8(4)
O9 Dy1 O4 C20 75.9(4)
O5 Dy1 O4 C20 -50.7(4)
O11 Dy1 O4 C20 77.5(4)
O3 Dy1 O4 C20 -11.7(3)
O10 Dy1 O4 C20 -150.2(3)
O2 Dy1 O4 C20 -121.2(4)
Ni2 Dy1 O4 C20 81.6(4)
O8 Dy1 O4 C22 -12.2(5)
O9 Dy1 O4 C22 -104.1(5)
O5 Dy1 O4 C22 129.3(5)
O11 Dy1 O4 C22 -102.5(5)
O3 Dy1 O4 C22 168.3(5)
O10 Dy1 O4 C22 29.8(6)
O2 Dy1 O4 C22 58.8(5)
Ni2 Dy1 O4 C22 -98.4(5)
O3 Ni1 O5 C29 -159.9(4)
N3 Ni1 O5 C29 -164.6(7)
N1 Ni1 O5 C29 101.5(4)
N2 Ni1 O5 C29 24.6(4)
N4 Ni1 O5 C29 -53.4(4)
O3 Ni1 O5 Dy1 3.60(15)
N3 Ni1 O5 Dy1 -1.1(8)
N1 Ni1 O5 Dy1 -94.99(18)
N2 Ni1 O5 Dy1 -171.92(17)
N4 Ni1 O5 Dy1 110.02(18)
O8 Dy1 O5 C29 -54.9(5)
O9 Dy1 O5 C29 41.5(5)
O11 Dy1 O5 C29 98.5(5)
O3 Dy1 O5 C29 155.0(5)
O4 Dy1 O5 C29 -167.6(4)
O10 Dy1 O5 C29 -22.4(5)
O2 Dy1 O5 C29 -104.9(5)
Ni2 Dy1 O5 C29 62.3(5)
O8 Dy1 O5 Ni1 146.70(17)
O9 Dy1 O5 Ni1 -116.92(16)
O11 Dy1 O5 Ni1 -59.9(2)
O3 Dy1 O5 Ni1 -3.35(14)
O4 Dy1 O5 Ni1 34.0(2)
O10 Dy1 O5 Ni1 179.27(18)
O2 Dy1 O5 Ni1 96.77(16)
Ni2 Dy1 O5 Ni1 -96.06(13)
O9 Dy1 O8 C37 26.4(19)
O5 Dy1 O8 C37 118.7(19)
O11 Dy1 O8 C37 -41.4(19)
O3 Dy1 O8 C37 -115.3(19)
O4 Dy1 O8 C37 -116.2(19)
O10 Dy1 O8 C37 86.4(19)
O2 Dy1 O8 C37 173(2)
Ni2 Dy1 O8 C37 -6.9(19)
O11 Ni2 O9 C49 -165.0(4)
N8 Ni2 O9 C49 14.5(4)
N6 Ni2 O9 C49 -18.9(17)
N5 Ni2 O9 C49 -84.6(4)
N7 Ni2 O9 C49 113.3(4)
Dy1 Ni2 O9 C49 -156.3(5)
O11 Ni2 O9 Dy1 -8.64(15)
N8 Ni2 O9 Dy1 170.8(2)
N6 Ni2 O9 Dy1 137.4(15)
N5 Ni2 O9 Dy1 71.73(18)
N7 Ni2 O9 Dy1 -90.33(19)
O8 Dy1 O9 C49 78.3(4)
O5 Dy1 O9 C49 -59.7(4)
O11 Dy1 O9 C49 163.7(4)
O3 Dy1 O9 C49 -123.8(4)
O4 Dy1 O9 C49 165.4(4)
O10 Dy1 O9 C49 11.3(4)
O2 Dy1 O9 C49 14.0(5)
Ni2 Dy1 O9 C49 155.6(5)
O8 Dy1 O9 Ni2 -77.36(18)
O5 Dy1 O9 Ni2 144.66(17)
O11 Dy1 O9 Ni2 8.07(14)
O3 Dy1 O9 Ni2 80.59(17)
O4 Dy1 O9 Ni2 9.7(3)
O10 Dy1 O9 Ni2 -144.3(2)
O2 Dy1 O9 Ni2 -141.66(17)
O8 Dy1 O10 C48 -119.4(4)
O9 Dy1 O10 C48 -12.5(3)
O5 Dy1 O10 C48 82.7(4)
O11 Dy1 O10 C48 -44.2(4)
O3 Dy1 O10 C48 79.1(4)
O4 Dy1 O10 C48 -163.6(3)
O2 Dy1 O10 C48 169.1(4)
Ni2 Dy1 O10 C48 -31.6(3)
O8 Dy1 O10 C50 48.7(4)
O9 Dy1 O10 C50 155.7(5)
O5 Dy1 O10 C50 -109.1(5)
O11 Dy1 O10 C50 123.9(4)
O3 Dy1 O10 C50 -112.8(4)
O4 Dy1 O10 C50 4.6(5)
O2 Dy1 O10 C50 -22.8(4)
Ni2 Dy1 O10 C50 136.5(4)
O9 Ni2 O11 C59 -151.4(4)
N8 Ni2 O11 C59 -154.0(8)
N6 Ni2 O11 C59 32.6(5)
N5 Ni2 O11 C59 112.2(4)
N7 Ni2 O11 C59 -46.3(4)
Dy1 Ni2 O11 C59 -160.0(5)
O9 Ni2 O11 Dy1 8.52(15)
N8 Ni2 O11 Dy1 6.0(9)
N6 Ni2 O11 Dy1 -167.45(19)
N5 Ni2 O11 Dy1 -87.89(18)
N7 Ni2 O11 Dy1 113.64(19)
O8 Dy1 O11 C59 -114.5(5)
O9 Dy1 O11 C59 147.4(5)
O5 Dy1 O11 C59 82.9(5)
O3 Dy1 O11 C59 32.1(5)
O4 Dy1 O11 C59 -31.6(5)
O10 Dy1 O11 C59 178.1(5)
O2 Dy1 O11 C59 -59.4(6)
Ni2 Dy1 O11 C59 155.4(6)
O8 Dy1 O11 Ni2 90.11(17)
O9 Dy1 O11 Ni2 -8.03(14)
O5 Dy1 O11 Ni2 -72.5(2)
O3 Dy1 O11 Ni2 -123.34(17)
O4 Dy1 O11 Ni2 173.02(18)
O10 Dy1 O11 Ni2 22.7(2)
O2 Dy1 O11 Ni2 145.24(15)
O3 Ni1 N1 C8 21.5(4)
N3 Ni1 N1 C8 -69.2(4)
O5 Ni1 N1 C8 96.8(4)
N2 Ni1 N1 C8 -150.7(4)
N4 Ni1 N1 C8 157.9(4)
O3 Ni1 N1 C9 162.6(4)
N3 Ni1 N1 C9 71.8(4)
O5 Ni1 N1 C9 -122.2(4)
N2 Ni1 N1 C9 -9.6(4)
N4 Ni1 N1 C9 -61.1(6)
O3 Ni1 N2 C10 -88.9(12)
N3 Ni1 N2 C10 -118.9(4)
O5 Ni1 N2 C10 58.9(4)
N1 Ni1 N2 C10 -17.8(4)
N4 Ni1 N2 C10 139.8(4)
O3 Ni1 N2 C13 150.9(11)
N3 Ni1 N2 C13 120.9(4)
O5 Ni1 N2 C13 -61.3(4)
N1 Ni1 N2 C13 -138.0(4)
N4 Ni1 N2 C13 19.6(4)
O3 Ni1 N2 C11 29.6(14)
N3 Ni1 N2 C11 -0.4(4)
O5 Ni1 N2 C11 177.4(3)
N1 Ni1 N2 C11 100.8(4)
N4 Ni1 N2 C11 -101.7(4)
O3 Ni1 N3 C12 158.4(4)
O5 Ni1 N3 C12 163.0(6)
N1 Ni1 N3 C12 -105.5(4)
N2 Ni1 N3 C12 -25.7(4)
N4 Ni1 N3 C12 53.6(4)
O3 Ni1 N3 C15 31.4(4)
O5 Ni1 N3 C15 36.0(9)
N1 Ni1 N3 C15 127.5(4)
N2 Ni1 N3 C15 -152.7(4)
N4 Ni1 N3 C15 -73.4(4)
O3 Ni1 N4 C14 -168.0(4)
N3 Ni1 N4 C14 -75.7(4)
O5 Ni1 N4 C14 117.3(4)
N1 Ni1 N4 C14 57.2(6)
N2 Ni1 N4 C14 5.6(4)
O3 Ni1 N4 C23 69.7(4)
N3 Ni1 N4 C23 162.0(4)
O5 Ni1 N4 C23 -4.9(4)
N1 Ni1 N4 C23 -65.1(6)
N2 Ni1 N4 C23 -116.7(4)
O9 Ni2 N5 C39 166.7(4)
O11 Ni2 N5 C39 -116.2(4)
N8 Ni2 N5 C39 76.2(4)
N6 Ni2 N5 C39 -7.0(4)
N7 Ni2 N5 C39 -57.7(6)
Dy1 Ni2 N5 C39 -156.3(4)
O9 Ni2 N5 C38 27.5(4)
O11 Ni2 N5 C38 104.6(4)
N8 Ni2 N5 C38 -63.0(4)
N6 Ni2 N5 C38 -146.2(4)
N7 Ni2 N5 C38 163.2(4)
Dy1 Ni2 N5 C38 64.6(4)
O9 Ni2 N6 C40 -85.6(16)
O11 Ni2 N6 C40 59.4(4)
N8 Ni2 N6 C40 -119.2(4)
N5 Ni2 N6 C40 -19.3(4)
N7 Ni2 N6 C40 141.1(4)
Dy1 Ni2 N6 C40 45.1(6)
O9 Ni2 N6 C51 153.8(14)
O11 Ni2 N6 C51 -61.2(4)
N8 Ni2 N6 C51 120.2(4)
N5 Ni2 N6 C51 -139.8(4)
N7 Ni2 N6 C51 20.6(4)
Dy1 Ni2 N6 C51 -75.4(5)
O9 Ni2 N6 C41 32.8(18)
O11 Ni2 N6 C41 177.8(4)
N8 Ni2 N6 C41 -0.8(5)
N5 Ni2 N6 C41 99.1(5)
N7 Ni2 N6 C41 -100.5(5)
Dy1 Ni2 N6 C41 163.5(3)
O9 Ni2 N7 C52 -171.4(4)
O11 Ni2 N7 C52 112.4(4)
N8 Ni2 N7 C52 -79.5(4)
N6 Ni2 N7 C52 3.5(4)
N5 Ni2 N7 C52 54.5(6)
Dy1 Ni2 N7 C52 148.8(4)
O9 Ni2 N7 C53 64.6(4)
O11 Ni2 N7 C53 -11.7(4)
N8 Ni2 N7 C53 156.4(4)
N6 Ni2 N7 C53 -120.6(5)
N5 Ni2 N7 C53 -69.6(6)
Dy1 Ni2 N7 C53 24.8(4)
O9 Ni2 N8 C43 36.0(4)
O11 Ni2 N8 C43 38.5(11)
N6 Ni2 N8 C43 -147.8(4)
N5 Ni2 N8 C43 130.4(4)
N7 Ni2 N8 C43 -67.8(4)
Dy1 Ni2 N8 C43 43.3(5)
O9 Ni2 N8 C42 160.0(4)
O11 Ni2 N8 C42 162.5(8)
N6 Ni2 N8 C42 -23.8(5)
N5 Ni2 N8 C42 -105.5(4)
N7 Ni2 N8 C42 56.3(5)
Dy1 Ni2 N8 C42 167.4(4)
C1 O1 C2 C3 6.4(10)
C1 O1 C2 C7 -171.2(6)
O1 C2 C3 C4 -179.1(6)
C7 C2 C3 C4 -1.5(10)
C2 C3 C4 C5 1.7(11)
C3 C4 C5 C6 -0.5(10)
C4 C5 C6 C7 -0.8(9)
C4 C5 C6 C8 171.8(6)
Dy1 O2 C7 C6 -42.4(11)
Dy1 O2 C7 C2 135.6(7)
C5 C6 C7 O2 178.8(5)
C8 C6 C7 O2 6.2(9)
C5 C6 C7 C2 0.9(9)
C8 C6 C7 C2 -171.7(6)
O1 C2 C7 O2 0.1(9)
C3 C2 C7 O2 -177.6(6)
O1 C2 C7 C6 178.0(5)
C3 C2 C7 C6 0.3(10)
C9 N1 C8 C6 77.9(6)
Ni1 N1 C8 C6 -141.7(4)
C5 C6 C8 N1 -89.6(7)
C7 C6 C8 N1 82.9(7)
C8 N1 C9 C10 -179.6(5)
Ni1 N1 C9 C10 34.7(6)
C13 N2 C10 C9 160.9(5)
C11 N2 C10 C9 -73.5(6)
Ni1 N2 C10 C9 42.1(6)
N1 C9 C10 N2 -51.6(7)
C10 N2 C11 C12 142.7(5)
C13 N2 C11 C12 -92.7(6)
Ni1 N2 C11 C12 26.1(6)
C15 N3 C12 C11 172.0(5)
Ni1 N3 C12 C11 45.7(6)
N2 C11 C12 N3 -48.9(7)
C10 N2 C13 C14 -161.0(5)
C11 N2 C13 C14 74.5(6)
Ni1 N2 C13 C14 -42.8(6)
C23 N4 C14 C13 93.6(6)
Ni1 N4 C14 C13 -30.1(6)
N2 C13 C14 N4 49.9(7)
C12 N3 C15 C16 165.1(5)
Ni1 N3 C15 C16 -70.7(5)
N3 C15 C16 C17 -118.7(6)
N3 C15 C16 C21 56.9(7)
C21 C16 C17 C18 1.1(10)
C15 C16 C17 C18 176.7(6)
C16 C17 C18 C19 -1.4(11)
C17 C18 C19 C20 0.1(10)
C22 O4 C20 C21 -169.4(5)
Dy1 O4 C20 C21 10.6(6)
C22 O4 C20 C19 12.4(8)
Dy1 O4 C20 C19 -167.6(5)
C18 C19 C20 C21 1.5(9)
C18 C19 C20 O4 179.6(6)
Ni1 O3 C21 C20 136.7(4)
Dy1 O3 C21 C20 -12.2(7)
Ni1 O3 C21 C16 -43.6(7)
Dy1 O3 C21 C16 167.5(4)
O4 C20 C21 O3 -0.4(7)
C19 C20 C21 O3 178.0(5)
O4 C20 C21 C16 179.9(5)
C19 C20 C21 C16 -1.8(8)
C17 C16 C21 O3 -179.2(5)
C15 C16 C21 O3 5.1(9)
C17 C16 C21 C20 0.5(9)
C15 C16 C21 C20 -175.2(5)
C14 N4 C23 C24 -64.9(6)
Ni1 N4 C23 C24 55.9(6)
N4 C23 C24 C29 -61.9(7)
N4 C23 C24 C25 112.6(6)
C29 C24 C25 C26 0.4(10)
C23 C24 C25 C26 -174.0(6)
C24 C25 C26 C27 2.7(10)
C25 C26 C27 C28 -2.5(10)
C30 O6 C28 C27 -9.2(9)
C30 O6 C28 C29 170.3(5)
C26 C27 C28 O6 178.7(6)
C26 C27 C28 C29 -0.8(10)
Ni1 O5 C29 C24 69.0(6)
Dy1 O5 C29 C24 -88.6(6)
Ni1 O5 C29 C28 -108.9(5)
Dy1 O5 C29 C28 93.5(6)
C25 C24 C29 O5 178.5(5)
C23 C24 C29 O5 -6.8(8)
C25 C24 C29 C28 -3.6(9)
C23 C24 C29 C28 171.2(5)
O6 C28 C29 O5 2.2(8)
C27 C28 C29 O5 -178.2(5)
O6 C28 C29 C24 -175.7(5)
C27 C28 C29 C24 3.8(9)
C31 O7 C32 C33 2.9(9)
C31 O7 C32 C37 -176.7(6)
O7 C32 C33 C34 178.3(6)
C37 C32 C33 C34 -2.2(10)
C32 C33 C34 C35 -0.5(11)
C33 C34 C35 C36 0.9(11)
C34 C35 C36 C37 1.4(10)
C34 C35 C36 C38 -177.9(6)
Dy1 O8 C37 C36 -14(2)
Dy1 O8 C37 C32 167.4(16)
C35 C36 C37 O8 177.7(6)
C38 C36 C37 O8 -3.1(9)
C35 C36 C37 C32 -3.9(9)
C38 C36 C37 C32 175.4(6)
C33 C32 C37 O8 -177.1(6)
O7 C32 C37 O8 2.5(8)
C33 C32 C37 C36 4.4(9)
O7 C32 C37 C36 -176.0(5)
C35 C36 C38 N5 -106.3(7)
C37 C36 C38 N5 74.4(7)
C39 N5 C38 C36 86.5(7)
Ni2 N5 C38 C36 -135.7(5)
C38 N5 C39 C40 174.8(5)
Ni2 N5 C39 C40 31.1(6)
C51 N6 C40 C39 161.7(5)
C41 N6 C40 C39 -72.5(7)
Ni2 N6 C40 C39 43.1(6)
N5 C39 C40 N6 -50.9(7)
C40 N6 C41 C42 141.0(6)
C51 N6 C41 C42 -93.3(7)
Ni2 N6 C41 C42 25.8(7)
C43 N8 C42 C41 167.6(6)
Ni2 N8 C42 C41 44.2(7)
N6 C41 C42 N8 -48.0(8)
C42 N8 C43 C44 168.1(5)
Ni2 N8 C43 C44 -71.4(5)
N8 C43 C44 C49 53.3(8)
N8 C43 C44 C45 -125.3(6)
C49 C44 C45 C46 0.0(10)
C43 C44 C45 C46 178.6(6)
C44 C45 C46 C47 -2.8(10)
C45 C46 C47 C48 1.4(10)
C50 O10 C48 C47 25.3(8)
Dy1 O10 C48 C47 -165.1(5)
C50 O10 C48 C49 -156.8(5)
Dy1 O10 C48 C49 12.8(6)
C46 C47 C48 O10 -179.4(6)
C46 C47 C48 C49 2.9(9)
Ni2 O9 C49 C48 142.5(4)
Dy1 O9 C49 C48 -9.4(7)
Ni2 O9 C49 C44 -37.9(7)
Dy1 O9 C49 C44 170.2(4)
O10 C48 C49 O9 -3.8(8)
C47 C48 C49 O9 174.0(5)
O10 C48 C49 C44 176.5(5)
C47 C48 C49 C44 -5.6(9)
C45 C44 C49 O9 -175.6(5)
C43 C44 C49 O9 5.9(9)
C45 C44 C49 C48 4.1(9)
C43 C44 C49 C48 -174.5(6)
C40 N6 C51 C52 -159.2(5)
C41 N6 C51 C52 75.5(7)
Ni2 N6 C51 C52 -42.2(6)
C53 N7 C52 C51 98.9(7)
Ni2 N7 C52 C51 -26.9(7)
N6 C51 C52 N7 46.8(8)
C52 N7 C53 C54 -62.4(7)
Ni2 N7 C53 C54 61.0(6)
N7 C53 C54 C59 -60.5(7)
N7 C53 C54 C55 116.9(7)
C59 C54 C55 C56 2.4(10)
C53 C54 C55 C56 -175.0(7)
C54 C55 C56 C57 4.3(12)
C55 C56 C57 C58 -5.1(13)
C60 O12 C58 C57 -12.1(11)
C60 O12 C58 C59 167.4(6)
C56 C57 C58 O12 178.9(8)
C56 C57 C58 C59 -0.6(11)
Ni2 O11 C59 C54 64.9(6)
Dy1 O11 C59 C54 -88.4(7)
Ni2 O11 C59 C58 -111.4(5)
Dy1 O11 C59 C58 95.3(7)
C55 C54 C59 O11 175.8(6)
C53 C54 C59 O11 -6.6(9)
C55 C54 C59 C58 -7.9(9)
C53 C54 C59 C58 169.7(6)
O12 C58 C59 O11 3.8(9)
C57 C58 C59 O11 -176.6(6)
O12 C58 C59 C54 -172.5(6)
C57 C58 C59 C54 7.0(10)
